data_2023268
loop_
_publ_author_name
'Upmann, Daniel'
'Bockfeld, Dirk'
'Jones, Peter G.'
'T\^arcoveanu, Eliza'

_publ_section_title
;
 Crystal structures of seven mixed-valence gold compounds of the form [(R
 1 R 2 R 3PE)2AuI]+[AuIII X 4]&#x2212; (R = tert-butyl or isopropyl, E = S
 or Se, and X = Cl or Br)
;
_journal_coeditor_code WM5733
_journal_issue 10
_journal_name_full 'Acta Crystallographica Section E Crystallographic Communications'
_journal_page_first 1087
_journal_page_last 1096
_journal_paper_doi 10.1107/S2056989024009095
_journal_volume 80
_journal_year 2024
_chemical_formula_iupac '[Au (C10 H23 P1 Se1)2] [Au Br4]'
_chemical_formula_moiety 'C20 H46 Au P2 Se2 +, Au Br4 -'
_chemical_formula_sum 'C20 H46 Au2 Br4 P2 Se2'
_chemical_formula_weight 1220.00
_chemical_name_common
;
Bis(<i>tert</i>-butyldiisopropylphosphane selenide)gold(I)
tetrabromidoaurate(III)
;
_chemical_name_systematic
'Bis[<i>tert</i>-butylbis(propan-2-yl)-\l^5^-phosphaneselanone-\k<i>Se</i>]gold(I) tetrabromidoaurate(III)'
_space_group_crystal_system monoclinic
_space_group_IT_number 14
_space_group_name_Hall '-P 2ybc'
_space_group_name_H-M_alt 'P 1 21/c 1'
_atom_sites_solution_hydrogens geom
_atom_sites_solution_primary direct
_atom_sites_solution_secondary difmap
_audit_creation_method SHELXL-2019/3
_cell_angle_alpha 90
_cell_angle_beta 94.096(2)
_cell_angle_gamma 90
_cell_formula_units_Z 4
_cell_length_a 13.7265(3)
_cell_length_b 10.5615(3)
_cell_length_c 22.7782(5)
_cell_measurement_reflns_used 14834
_cell_measurement_temperature 100(2)
_cell_measurement_theta_max 30.8924
_cell_measurement_theta_min 2.1222
_cell_volume 3293.78(14)
_computing_cell_refinement
;
CrysAlisPro (Rigaku OD, 2015)
;
_computing_data_collection
;
CrysAlisPro (Rigaku OD, 2015)
;
_computing_data_reduction
;
CrysAlisPro (Rigaku OD, 2015)
;
_computing_molecular_graphics
;
XP (Bruker, 1998)
;
_computing_publication_material
;
publCIF (Westrip, 2010)
;
_computing_structure_refinement
;
<i>SHELXL2019/3</i> (Sheldrick, 2015)
;
_computing_structure_solution
;
SHELXS97 (Sheldrick, 2008)
;
_diffrn_ambient_temperature 100(2)
_diffrn_detector_area_resol_mean 16.1419
_diffrn_measured_fraction_theta_full 0.992
_diffrn_measured_fraction_theta_max 0.992
_diffrn_measurement_device_type 'Oxford Diffraction Xcalibur, Eos'
_diffrn_measurement_method \w-scan
_diffrn_radiation_monochromator graphite
_diffrn_radiation_type MoK\a
_diffrn_radiation_wavelength 0.71073
_diffrn_reflns_av_R_equivalents 0.0684
_diffrn_reflns_av_unetI/netI 0.0384
_diffrn_reflns_limit_h_max 18
_diffrn_reflns_limit_h_min -19
_diffrn_reflns_limit_k_max 14
_diffrn_reflns_limit_k_min -14
_diffrn_reflns_limit_l_max 32
_diffrn_reflns_limit_l_min -31
_diffrn_reflns_number 106256
_diffrn_reflns_theta_full 30.000
_diffrn_reflns_theta_max 30.034
_diffrn_reflns_theta_min 2.126
_diffrn_source 'fine-focus sealed tube'
_exptl_absorpt_coefficient_mu 16.067
_exptl_absorpt_correction_T_max 1.00000
_exptl_absorpt_correction_T_min 0.58849
_exptl_absorpt_correction_type multi-scan
_exptl_absorpt_process_details
;
(CrysAlisPro; Rigaku OD, 2015)
;
_exptl_crystal_colour red
_exptl_crystal_density_diffrn 2.460
_exptl_crystal_density_method 'not measured'
_exptl_crystal_description block
_exptl_crystal_F_000 2248
_exptl_crystal_size_max 0.15
_exptl_crystal_size_mid 0.10
_exptl_crystal_size_min 0.05
_refine_diff_density_max 1.573
_refine_diff_density_min -1.086
_refine_ls_extinction_method none
_refine_ls_goodness_of_fit_ref 1.027
_refine_ls_hydrogen_treatment constr
_refine_ls_matrix_type full
_refine_ls_number_parameters 288
_refine_ls_number_reflns 9556
_refine_ls_number_restraints 0
_refine_ls_restrained_S_all 1.027
_refine_ls_R_factor_all 0.0516
_refine_ls_R_factor_gt 0.0298
_refine_ls_shift/su_max 0.001
_refine_ls_shift/su_mean 0.000
_refine_ls_structure_factor_coef Fsqd
_refine_ls_weighting_details 'w=1/[\s^2^(Fo^2^)+(0.0120P)^2^+5.9573P] where P=(Fo^2^+2Fc^2^)/3'
_refine_ls_weighting_scheme calc
_refine_ls_wR_factor_gt 0.0445
_refine_ls_wR_factor_ref 0.0490
_reflns_number_gt 7328
_reflns_number_total 9556
_reflns_threshold_expression 'I > 2\s(I)'
_cod_data_source_file wm5733.cif
_cod_data_source_block 4b
_cod_original_sg_symbol_H-M 'P 21/c'
_cod_database_code 2023268
_shelx_space_group_comment
;
The symmetry employed for this shelxl refinement is uniquely defined
by the following loop, which should always be used as a source of
symmetry information in preference to the above space-group names.
They are only intended as comments.
;
_shelx_estimated_absorpt_t_min 0.197
_shelx_estimated_absorpt_t_max 0.501

loop_
_space_group_symop_operation_xyz
'x, y, z'
'-x, y+1/2, -z+1/2'
'-x, -y, -z'
'x, -y-1/2, z-1/2'

loop_
_atom_site_type_symbol
_atom_site_label
_atom_site_fract_x
_atom_site_fract_y
_atom_site_fract_z
_atom_site_U_iso_or_equiv
_atom_site_adp_type
_atom_site_calc_flag
_atom_site_occupancy
_atom_site_disorder_assembly
_atom_site_disorder_group
Au Au1 0.24873(2) 0.10808(2) 0.25292(2) 0.01848(4) Uani d 1 . .
Se Se1 0.42270(3) 0.08281(4) 0.25371(2) 0.02074(9) Uani d 1 . .
Se Se2 0.07358(3) 0.12570(4) 0.24726(2) 0.01833(9) Uani d 1 . .
P P1 0.43426(7) 0.06549(10) 0.15853(4) 0.0141(2) Uani d 1 . .
P P2 0.04571(7) 0.10969(9) 0.34028(4) 0.0134(2) Uani d 1 . .
C C1 0.5678(3) 0.0643(4) 0.14645(19) 0.0236(10) Uani d 1 . .
C C2 0.3652(3) 0.1931(4) 0.11898(18) 0.0194(9) Uani d 1 . .
H H2 0.295074 0.175806 0.125240 0.023 Uiso calc 1 . .
C C3 0.3795(3) -0.0832(4) 0.12957(17) 0.0153(8) Uani d 1 . .
H H3 0.397880 -0.092943 0.088119 0.018 Uiso calc 1 . .
C C4 -0.0870(3) 0.0738(4) 0.34291(17) 0.0172(8) Uani d 1 . .
C C5 0.1267(3) -0.0098(4) 0.37674(17) 0.0165(8) Uani d 1 . .
H H5 0.194062 0.025662 0.375221 0.020 Uiso calc 1 . .
C C6 0.0740(3) 0.2594(4) 0.37980(17) 0.0171(8) Uani d 1 . .
H H6 0.050848 0.250060 0.420222 0.021 Uiso calc 1 . .
C C11 0.5845(3) 0.0012(5) 0.08645(19) 0.0308(11) Uani d 1 . .
H H11A 0.544312 0.043902 0.055113 0.046 Uiso calc 1 . .
H H11B 0.566130 -0.088336 0.087749 0.046 Uiso calc 1 . .
H H11C 0.653543 0.008335 0.078613 0.046 Uiso calc 1 . .
C C12 0.6047(3) 0.2010(5) 0.1463(2) 0.0331(12) Uani d 1 . .
H H12A 0.587663 0.243740 0.182332 0.050 Uiso calc 1 . .
H H12B 0.574290 0.245624 0.111966 0.050 Uiso calc 1 . .
H H12C 0.675814 0.201222 0.144413 0.050 Uiso calc 1 . .
C C13 0.6256(3) -0.0082(5) 0.19610(19) 0.0314(11) Uani d 1 . .
H H13A 0.694832 -0.010263 0.188273 0.047 Uiso calc 1 . .
H H13B 0.600627 -0.094936 0.197944 0.047 Uiso calc 1 . .
H H13C 0.618066 0.034451 0.233725 0.047 Uiso calc 1 . .
C C21 0.3847(3) 0.3265(4) 0.1430(2) 0.0311(11) Uani d 1 . .
H H21A 0.448024 0.356236 0.131240 0.047 Uiso calc 1 . .
H H21B 0.385387 0.325042 0.186071 0.047 Uiso calc 1 . .
H H21C 0.333086 0.383713 0.127183 0.047 Uiso calc 1 . .
C C22 0.3722(3) 0.1874(4) 0.05189(18) 0.0251(10) Uani d 1 . .
H H22A 0.326132 0.248084 0.032713 0.038 Uiso calc 1 . .
H H22B 0.356010 0.101816 0.037759 0.038 Uiso calc 1 . .
H H22C 0.438734 0.208837 0.042465 0.038 Uiso calc 1 . .
C C31 0.4188(3) -0.1992(4) 0.16431(19) 0.0274(10) Uani d 1 . .
H H31A 0.409001 -0.187487 0.206161 0.041 Uiso calc 1 . .
H H31B 0.488618 -0.209048 0.159131 0.041 Uiso calc 1 . .
H H31C 0.383729 -0.275104 0.149802 0.041 Uiso calc 1 . .
C C32 0.2679(3) -0.0823(4) 0.12822(19) 0.0240(10) Uani d 1 . .
H H32A 0.242184 -0.160863 0.110274 0.036 Uiso calc 1 . .
H H32B 0.242496 -0.009761 0.105043 0.036 Uiso calc 1 . .
H H32C 0.247573 -0.075548 0.168477 0.036 Uiso calc 1 . .
C C41 -0.1208(3) 0.1055(4) 0.40416(18) 0.0231(9) Uani d 1 . .
H H41A -0.189397 0.081130 0.405943 0.035 Uiso calc 1 . .
H H41B -0.113890 0.196704 0.411331 0.035 Uiso calc 1 . .
H H41C -0.080627 0.059008 0.434214 0.035 Uiso calc 1 . .
C C42 -0.1041(3) -0.0681(4) 0.3305(2) 0.0267(10) Uani d 1 . .
H H42A -0.073381 -0.118090 0.362976 0.040 Uiso calc 1 . .
H H42B -0.075486 -0.091157 0.293759 0.040 Uiso calc 1 . .
H H42C -0.174460 -0.085360 0.326776 0.040 Uiso calc 1 . .
C C43 -0.1477(3) 0.1481(4) 0.29472(18) 0.0215(9) Uani d 1 . .
H H43A -0.217398 0.135308 0.299443 0.032 Uiso calc 1 . .
H H43B -0.131990 0.117656 0.255859 0.032 Uiso calc 1 . .
H H43C -0.132170 0.238473 0.298253 0.032 Uiso calc 1 . .
C C51 0.1300(3) -0.1379(4) 0.3458(2) 0.0262(10) Uani d 1 . .
H H51A 0.188011 -0.184748 0.361037 0.039 Uiso calc 1 . .
H H51B 0.132754 -0.124701 0.303362 0.039 Uiso calc 1 . .
H H51C 0.071231 -0.186470 0.353138 0.039 Uiso calc 1 . .
C C52 0.1124(3) -0.0258(4) 0.44255(17) 0.0233(9) Uani d 1 . .
H H52A 0.051663 -0.072157 0.447351 0.035 Uiso calc 1 . .
H H52B 0.108884 0.057749 0.461002 0.035 Uiso calc 1 . .
H H52C 0.167590 -0.073191 0.461309 0.035 Uiso calc 1 . .
C C61 0.0203(3) 0.3717(4) 0.35124(19) 0.0237(10) Uani d 1 . .
H H61A 0.043459 0.449991 0.370687 0.035 Uiso calc 1 . .
H H61B -0.049992 0.362428 0.355154 0.035 Uiso calc 1 . .
H H61C 0.032726 0.375305 0.309436 0.035 Uiso calc 1 . .
C C62 0.1842(3) 0.2847(4) 0.3870(2) 0.0271(10) Uani d 1 . .
H H62A 0.210806 0.285379 0.348149 0.041 Uiso calc 1 . .
H H62B 0.216222 0.217969 0.411220 0.041 Uiso calc 1 . .
H H62C 0.196118 0.366949 0.406064 0.041 Uiso calc 1 . .
Au Au2 0.500000 0.000000 0.500000 0.01658(5) Uani d 1 . .
Br Br1 0.62575(3) 0.15694(4) 0.48524(2) 0.02692(10) Uani d 1 . .
Br Br2 0.40674(3) 0.07184(4) 0.41181(2) 0.02478(10) Uani d 1 . .
Au Au3 1.000000 0.500000 0.500000 0.01530(5) Uani d 1 . .
Br Br3 0.90816(3) 0.67316(4) 0.45277(2) 0.02375(9) Uani d 1 . .
Br Br4 0.84937(3) 0.39442(4) 0.52190(2) 0.02172(9) Uani d 1 . .

loop_
_atom_site_aniso_label
_atom_site_aniso_U_11
_atom_site_aniso_U_22
_atom_site_aniso_U_33
_atom_site_aniso_U_12
_atom_site_aniso_U_13
_atom_site_aniso_U_23
Au1 0.02021(8) 0.02011(8) 0.01628(8) -0.00264(7) 0.00940(6) -0.00332(7)
Se1 0.0194(2) 0.0312(2) 0.0120(2) -0.00504(18) 0.00327(15) -0.00602(17)
Se2 0.0206(2) 0.0221(2) 0.0129(2) 0.00093(16) 0.00597(15) -0.00077(16)
P1 0.0118(5) 0.0191(5) 0.0115(5) -0.0008(4) 0.0023(4) -0.0010(4)
P2 0.0134(5) 0.0143(5) 0.0126(5) 0.0022(4) 0.0032(4) 0.0002(4)
C1 0.0097(19) 0.037(3) 0.024(2) 0.0010(18) 0.0065(16) 0.001(2)
C2 0.016(2) 0.018(2) 0.025(2) -0.0017(16) 0.0048(17) 0.0036(17)
C3 0.018(2) 0.0153(19) 0.013(2) -0.0002(15) 0.0000(15) -0.0025(16)
C4 0.0156(19) 0.019(2) 0.018(2) 0.0035(16) 0.0041(16) 0.0003(17)
C5 0.0136(19) 0.017(2) 0.019(2) 0.0050(16) 0.0030(15) 0.0027(16)
C6 0.019(2) 0.019(2) 0.014(2) 0.0014(16) 0.0010(15) -0.0017(16)
C11 0.023(2) 0.046(3) 0.025(3) 0.005(2) 0.0104(19) 0.000(2)
C12 0.018(2) 0.046(3) 0.035(3) -0.014(2) 0.005(2) -0.001(2)
C13 0.016(2) 0.054(3) 0.024(3) 0.004(2) -0.0021(18) 0.005(2)
C21 0.035(3) 0.020(2) 0.040(3) 0.000(2) 0.013(2) 0.004(2)
C22 0.022(2) 0.030(3) 0.024(2) -0.0022(19) 0.0028(18) 0.0088(19)
C31 0.038(3) 0.020(2) 0.024(2) 0.005(2) 0.000(2) -0.0015(19)
C32 0.022(2) 0.021(2) 0.029(3) -0.0071(18) -0.0001(18) -0.0045(19)
C41 0.018(2) 0.034(3) 0.018(2) 0.0044(18) 0.0076(17) -0.0010(19)
C42 0.021(2) 0.026(2) 0.034(3) -0.0043(19) 0.0071(19) 0.000(2)
C43 0.015(2) 0.029(2) 0.020(2) 0.0030(17) 0.0015(16) 0.0008(18)
C51 0.028(2) 0.018(2) 0.032(3) 0.0104(18) 0.0026(19) 0.0014(19)
C52 0.028(2) 0.023(2) 0.019(2) 0.0035(18) 0.0031(18) 0.0076(18)
C61 0.036(3) 0.014(2) 0.020(2) 0.0036(18) 0.0020(19) -0.0031(17)
C62 0.024(2) 0.022(2) 0.036(3) -0.0046(18) 0.003(2) -0.009(2)
Au2 0.01443(11) 0.02328(12) 0.01210(11) 0.00557(9) 0.00144(8) -0.00054(9)
Br1 0.0228(2) 0.0343(2) 0.0235(2) -0.00354(19) 0.00076(17) 0.00478(19)
Br2 0.0216(2) 0.0346(2) 0.0176(2) 0.00501(18) -0.00265(16) 0.00469(18)
Au3 0.01867(11) 0.01204(10) 0.01515(11) -0.00082(8) 0.00087(8) -0.00027(8)
Br3 0.0242(2) 0.0172(2) 0.0293(2) 0.00082(17) -0.00192(17) 0.00480(18)
Br4 0.0218(2) 0.0187(2) 0.0248(2) -0.00377(16) 0.00270(16) 0.00122(17)

loop_
_atom_type_symbol
_atom_type_description
_atom_type_scat_dispersion_real
_atom_type_scat_dispersion_imag
_atom_type_scat_source
C C 0.0033 0.0016 'International Tables Vol C Tables 4.2.6.8 and 6.1.1.4'
H H 0.0000 0.0000 'International Tables Vol C Tables 4.2.6.8 and 6.1.1.4'
P P 0.1023 0.0942 'International Tables Vol C Tables 4.2.6.8 and 6.1.1.4'
Se Se -0.0929 2.2259 'International Tables Vol C Tables 4.2.6.8 and 6.1.1.4'
Br Br -0.2901 2.4595 'International Tables Vol C Tables 4.2.6.8 and 6.1.1.4'
Au Au -2.0133 8.8022 'International Tables Vol C Tables 4.2.6.8 and 6.1.1.4'

loop_
_geom_angle_atom_site_label_1
_geom_angle_atom_site_label_2
_geom_angle_atom_site_label_3
_geom_angle_site_symmetry_1
_geom_angle_site_symmetry_3
_geom_angle
_geom_angle_publ_flag
Se1 Au1 Se2 . . 176.734(16) y
P1 Se1 Au1 . . 98.27(3) y
P2 Se2 Au1 . . 100.69(3) y
C3 P1 C2 . . 105.40(18) ?
C3 P1 C1 . . 108.68(19) ?
C2 P1 C1 . . 114.03(19) ?
C3 P1 Se1 . . 111.62(13) ?
C2 P1 Se1 . . 110.54(13) ?
C1 P1 Se1 . . 106.65(14) y
C5 P2 C6 . . 105.53(18) ?
C5 P2 C4 . . 113.97(18) ?
C6 P2 C4 . . 109.25(18) ?
C5 P2 Se2 . . 110.39(13) ?
C6 P2 Se2 . . 111.16(13) ?
C4 P2 Se2 . . 106.60(13) y
C12 C1 C13 . . 108.5(4) ?
C12 C1 C11 . . 109.4(4) ?
C13 C1 C11 . . 109.5(4) ?
C12 C1 P1 . . 108.8(3) ?
C13 C1 P1 . . 110.7(3) ?
C11 C1 P1 . . 109.9(3) ?
C21 C2 C22 . . 111.7(3) ?
C21 C2 P1 . . 115.3(3) ?
C22 C2 P1 . . 113.0(3) ?
C21 C2 H2 . . 105.2 ?
C22 C2 H2 . . 105.2 ?
P1 C2 H2 . . 105.2 ?
C32 C3 C31 . . 109.3(3) ?
C32 C3 P1 . . 112.6(3) ?
C31 C3 P1 . . 112.1(3) ?
C32 C3 H3 . . 107.6 ?
C31 C3 H3 . . 107.6 ?
P1 C3 H3 . . 107.6 ?
C41 C4 C42 . . 109.1(3) ?
C41 C4 C43 . . 110.6(3) ?
C42 C4 C43 . . 107.2(3) ?
C41 C4 P2 . . 110.1(3) ?
C42 C4 P2 . . 109.2(3) ?
C43 C4 P2 . . 110.6(3) ?
C51 C5 C52 . . 111.3(3) ?
C51 C5 P2 . . 115.8(3) ?
C52 C5 P2 . . 113.6(3) ?
C51 C5 H5 . . 105.0 ?
C52 C5 H5 . . 105.0 ?
P2 C5 H5 . . 105.0 ?
C61 C6 C62 . . 110.7(3) ?
C61 C6 P2 . . 112.4(3) ?
C62 C6 P2 . . 111.9(3) ?
C61 C6 H6 . . 107.2 ?
C62 C6 H6 . . 107.2 ?
P2 C6 H6 . . 107.2 ?
C1 C11 H11A . . 109.5 ?
C1 C11 H11B . . 109.5 ?
H11A C11 H11B . . 109.5 ?
C1 C11 H11C . . 109.5 ?
H11A C11 H11C . . 109.5 ?
H11B C11 H11C . . 109.5 ?
C1 C12 H12A . . 109.5 ?
C1 C12 H12B . . 109.5 ?
H12A C12 H12B . . 109.5 ?
C1 C12 H12C . . 109.5 ?
H12A C12 H12C . . 109.5 ?
H12B C12 H12C . . 109.5 ?
C1 C13 H13A . . 109.5 ?
C1 C13 H13B . . 109.5 ?
H13A C13 H13B . . 109.5 ?
C1 C13 H13C . . 109.5 ?
H13A C13 H13C . . 109.5 ?
H13B C13 H13C . . 109.5 ?
C2 C21 H21A . . 109.5 ?
C2 C21 H21B . . 109.5 ?
H21A C21 H21B . . 109.5 ?
C2 C21 H21C . . 109.5 ?
H21A C21 H21C . . 109.5 ?
H21B C21 H21C . . 109.5 ?
C2 C22 H22A . . 109.5 ?
C2 C22 H22B . . 109.5 ?
H22A C22 H22B . . 109.5 ?
C2 C22 H22C . . 109.5 ?
H22A C22 H22C . . 109.5 ?
H22B C22 H22C . . 109.5 ?
C3 C31 H31A . . 109.5 ?
C3 C31 H31B . . 109.5 ?
H31A C31 H31B . . 109.5 ?
C3 C31 H31C . . 109.5 ?
H31A C31 H31C . . 109.5 ?
H31B C31 H31C . . 109.5 ?
C3 C32 H32A . . 109.5 ?
C3 C32 H32B . . 109.5 ?
H32A C32 H32B . . 109.5 ?
C3 C32 H32C . . 109.5 ?
H32A C32 H32C . . 109.5 ?
H32B C32 H32C . . 109.5 ?
C4 C41 H41A . . 109.5 ?
C4 C41 H41B . . 109.5 ?
H41A C41 H41B . . 109.5 ?
C4 C41 H41C . . 109.5 ?
H41A C41 H41C . . 109.5 ?
H41B C41 H41C . . 109.5 ?
C4 C42 H42A . . 109.5 ?
C4 C42 H42B . . 109.5 ?
H42A C42 H42B . . 109.5 ?
C4 C42 H42C . . 109.5 ?
H42A C42 H42C . . 109.5 ?
H42B C42 H42C . . 109.5 ?
C4 C43 H43A . . 109.5 ?
C4 C43 H43B . . 109.5 ?
H43A C43 H43B . . 109.5 ?
C4 C43 H43C . . 109.5 ?
H43A C43 H43C . . 109.5 ?
H43B C43 H43C . . 109.5 ?
C5 C51 H51A . . 109.5 ?
C5 C51 H51B . . 109.5 ?
H51A C51 H51B . . 109.5 ?
C5 C51 H51C . . 109.5 ?
H51A C51 H51C . . 109.5 ?
H51B C51 H51C . . 109.5 ?
C5 C52 H52A . . 109.5 ?
C5 C52 H52B . . 109.5 ?
H52A C52 H52B . . 109.5 ?
C5 C52 H52C . . 109.5 ?
H52A C52 H52C . . 109.5 ?
H52B C52 H52C . . 109.5 ?
C6 C61 H61A . . 109.5 ?
C6 C61 H61B . . 109.5 ?
H61A C61 H61B . . 109.5 ?
C6 C61 H61C . . 109.5 ?
H61A C61 H61C . . 109.5 ?
H61B C61 H61C . . 109.5 ?
C6 C62 H62A . . 109.5 ?
C6 C62 H62B . . 109.5 ?
H62A C62 H62B . . 109.5 ?
C6 C62 H62C . . 109.5 ?
H62A C62 H62C . . 109.5 ?
H62B C62 H62C . . 109.5 ?
Br2 Au2 Br2 . 3_656 180.0 y
Br2 Au2 Br1 . . 90.581(15) y
Br2 Au2 Br1 3_656 . 89.419(15) ?
Br2 Au2 Br1 . 3_656 89.419(15) y
Br2 Au2 Br1 3_656 3_656 90.581(15) ?
Br1 Au2 Br1 . 3_656 180.0 y
Br3 Au3 Br3 3_766 . 180.0 y
Br3 Au3 Br4 3_766 3_766 90.810(14) ?
Br3 Au3 Br4 . 3_766 89.190(14) y
Br3 Au3 Br4 3_766 . 89.191(14) ?
Br3 Au3 Br4 . . 90.809(14) y
Br4 Au3 Br4 3_766 . 180.0 y

loop_
_geom_bond_atom_site_label_1
_geom_bond_atom_site_label_2
_geom_bond_site_symmetry_2
_geom_bond_distance
_geom_bond_publ_flag
Au1 Se1 . 2.4017(4) y
Au1 Se2 . 2.4057(4) y
Se1 P1 . 2.1929(10) y
Se2 P2 . 2.1864(10) y
P1 C3 . 1.843(4) ?
P1 C2 . 1.845(4) ?
P1 C1 . 1.873(4) ?
P2 C5 . 1.840(4) ?
P2 C6 . 1.847(4) ?
P2 C4 . 1.866(4) ?
C1 C12 . 1.530(6) ?
C1 C13 . 1.538(6) ?
C1 C11 . 1.552(6) ?
C2 C21 . 1.528(6) ?
C2 C22 . 1.539(6) ?
C2 H2 . 1.0000 ?
C3 C32 . 1.530(5) ?
C3 C31 . 1.535(5) ?
C3 H3 . 1.0000 ?
C4 C41 . 1.538(5) ?
C4 C42 . 1.541(6) ?
C4 C43 . 1.544(5) ?
C5 C51 . 1.528(5) ?
C5 C52 . 1.535(5) ?
C5 H5 . 1.0000 ?
C6 C61 . 1.519(5) ?
C6 C62 . 1.534(6) ?
C6 H6 . 1.0000 ?
C11 H11A . 0.9800 ?
C11 H11B . 0.9800 ?
C11 H11C . 0.9800 ?
C12 H12A . 0.9800 ?
C12 H12B . 0.9800 ?
C12 H12C . 0.9800 ?
C13 H13A . 0.9800 ?
C13 H13B . 0.9800 ?
C13 H13C . 0.9800 ?
C21 H21A . 0.9800 ?
C21 H21B . 0.9800 ?
C21 H21C . 0.9800 ?
C22 H22A . 0.9800 ?
C22 H22B . 0.9800 ?
C22 H22C . 0.9800 ?
C31 H31A . 0.9800 ?
C31 H31B . 0.9800 ?
C31 H31C . 0.9800 ?
C32 H32A . 0.9800 ?
C32 H32B . 0.9800 ?
C32 H32C . 0.9800 ?
C41 H41A . 0.9800 ?
C41 H41B . 0.9800 ?
C41 H41C . 0.9800 ?
C42 H42A . 0.9800 ?
C42 H42B . 0.9800 ?
C42 H42C . 0.9800 ?
C43 H43A . 0.9800 ?
C43 H43B . 0.9800 ?
C43 H43C . 0.9800 ?
C51 H51A . 0.9800 ?
C51 H51B . 0.9800 ?
C51 H51C . 0.9800 ?
C52 H52A . 0.9800 ?
C52 H52B . 0.9800 ?
C52 H52C . 0.9800 ?
C61 H61A . 0.9800 ?
C61 H61B . 0.9800 ?
C61 H61C . 0.9800 ?
C62 H62A . 0.9800 ?
C62 H62B . 0.9800 ?
C62 H62C . 0.9800 ?
Au2 Br2 . 2.4254(4) y
Au2 Br2 3_656 2.4254(4) ?
Au2 Br1 . 2.4337(4) y
Au2 Br1 3_656 2.4337(4) ?
Au3 Br3 3_766 2.4285(4) ?
Au3 Br3 . 2.4285(4) y
Au3 Br4 3_766 2.4320(4) ?
Au3 Br4 . 2.4320(4) y

loop_
_geom_hbond_atom_site_label_D
_geom_hbond_atom_site_label_H
_geom_hbond_atom_site_label_A
_geom_hbond_site_symmetry_A
_geom_hbond_distance_DH
_geom_hbond_distance_HA
_geom_hbond_distance_DA
_geom_hbond_angle_DHA
_geom_hbond_publ_flag
C32 H32C Au1 . 0.98 2.73 3.505(4) 136.3 yes
C13 H13C Se1 . 0.98 2.80 3.305(4) 112.8 yes
C43 H43B Se2 . 0.98 2.84 3.304(4) 109.6 yes
C3 H3 Br1 2_645 1.00 3.13 3.788(4) 124.6 yes
C52 H52C Br1 3_656 0.98 3.13 4.086(4) 164.5 yes
C5 H5 Br2 . 1.00 3.02 3.964(4) 158.3 yes
C62 H62B Br2 . 0.98 3.04 3.802(4) 136.0 yes
C2 H2 Br3 2_645 1.00 3.20 3.990(4) 137.1 yes
C6 H6 Br3 3_666 1.00 3.02 3.870(4) 143.7 yes
C32 H32B Br3 2_645 0.98 3.06 3.985(4) 158.3 yes
C42 H42A Br3 1_445 0.98 3.03 3.897(4) 148.2 yes
C62 H62C Br4 3_666 0.98 3.10 4.018(4) 157.5 yes

loop_
_geom_torsion_atom_site_label_1
_geom_torsion_atom_site_label_2
_geom_torsion_atom_site_label_3
_geom_torsion_atom_site_label_4
_geom_torsion_site_symmetry_1
_geom_torsion_site_symmetry_2
_geom_torsion_site_symmetry_3
_geom_torsion_site_symmetry_4
_geom_torsion
_geom_torsion_publ_flag
Au1 Se1 P1 C3 . . . . -68.24(14) ?
Au1 Se1 P1 C2 . . . . 48.73(14) ?
Au1 Se1 P1 C1 . . . . 173.20(15) y
Au1 Se2 P2 C5 . . . . -39.44(14) ?
Au1 Se2 P2 C6 . . . . 77.32(14) ?
Au1 Se2 P2 C4 . . . . -163.72(13) y
C3 P1 C1 C12 . . . . 157.2(3) ?
C2 P1 C1 C12 . . . . 40.0(4) ?
Se1 P1 C1 C12 . . . . -82.3(3) ?
C3 P1 C1 C13 . . . . -83.6(3) ?
C2 P1 C1 C13 . . . . 159.2(3) ?
Se1 P1 C1 C13 . . . . 36.9(3) ?
C3 P1 C1 C11 . . . . 37.4(4) ?
C2 P1 C1 C11 . . . . -79.8(3) ?
Se1 P1 C1 C11 . . . . 157.9(3) ?
C3 P1 C2 C21 . . . . 169.5(3) ?
C1 P1 C2 C21 . . . . -71.4(3) ?
Se1 P1 C2 C21 . . . . 48.7(3) ?
C3 P1 C2 C22 . . . . -60.3(3) ?
C1 P1 C2 C22 . . . . 58.8(3) ?
Se1 P1 C2 C22 . . . . 178.9(2) ?
C2 P1 C3 C32 . . . . -48.0(3) ?
C1 P1 C3 C32 . . . . -170.6(3) ?
Se1 P1 C3 C32 . . . . 72.0(3) ?
C2 P1 C3 C31 . . . . -171.7(3) ?
C1 P1 C3 C31 . . . . 65.7(3) ?
Se1 P1 C3 C31 . . . . -51.7(3) ?
C5 P2 C4 C41 . . . . 77.4(3) ?
C6 P2 C4 C41 . . . . -40.4(3) ?
Se2 P2 C4 C41 . . . . -160.6(2) ?
C5 P2 C4 C42 . . . . -42.3(3) ?
C6 P2 C4 C42 . . . . -160.1(3) ?
Se2 P2 C4 C42 . . . . 79.7(3) ?
C5 P2 C4 C43 . . . . -160.1(3) ?
C6 P2 C4 C43 . . . . 82.2(3) ?
Se2 P2 C4 C43 . . . . -38.1(3) ?
C6 P2 C5 C51 . . . . -170.1(3) ?
C4 P2 C5 C51 . . . . 70.0(3) ?
Se2 P2 C5 C51 . . . . -49.9(3) ?
C6 P2 C5 C52 . . . . 59.2(3) ?
C4 P2 C5 C52 . . . . -60.7(3) ?
Se2 P2 C5 C52 . . . . 179.4(3) ?
C5 P2 C6 C61 . . . . 174.2(3) ?
C4 P2 C6 C61 . . . . -62.8(3) ?
Se2 P2 C6 C61 . . . . 54.5(3) ?
C5 P2 C6 C62 . . . . 48.9(3) ?
C4 P2 C6 C62 . . . . 171.8(3) ?
Se2 P2 C6 C62 . . . . -70.8(3) ?
